data_2239008
loop_
_publ_author_name
'Kanchanadevi, J.'
'Anbalagan, G.'
'Saravanan, V.'
'Mohanakrishnan, A. K.'
'Gunasekaran, B.'
'Manivannan, V.'

_publ_section_title
;
 (<i>E</i>)-2-Bromo-1-[2-(2-nitrostyryl)-1-phenylsulfonyl-1<i>H</i>-indol-3-yl]ethanone
;
_journal_coeditor_code HG5374
_journal_issue 2
_journal_name_full 'Acta Crystallographica Section E'
_journal_page_first o149
_journal_paper_doi 10.1107/S1600536814000488
_journal_volume 70
_journal_year 2014
_chemical_formula_iupac 'C24 H17 Br N2 O5 S'
_chemical_formula_moiety 'C24 H17 Br N2 O5 S'
_chemical_formula_sum 'C24 H17 Br N2 O5 S'
_chemical_formula_weight 525.37
_chemical_name_systematic (<i>E</i>)-2-Bromo-1-[2-(2-nitrostyryl)-1-phenylsulfonyl-1<i>H</i>-indol-3-yl]ethanone
_space_group_IT_number 7
_symmetry_cell_setting monoclinic
_symmetry_space_group_name_Hall 'P -2yac'
_symmetry_space_group_name_H-M 'P 1 n 1'
_atom_sites_solution_hydrogens geom
_atom_sites_solution_primary direct
_atom_sites_solution_secondary difmap
_audit_creation_method SHELXL97
_cell_angle_alpha 90.00
_cell_angle_beta 102.749(2)
_cell_angle_gamma 90.00
_cell_formula_units_Z 2
_cell_length_a 10.1823(7)
_cell_length_b 8.0932(6)
_cell_length_c 13.8111(12)
_cell_measurement_reflns_used 4350
_cell_measurement_temperature 295(2)
_cell_measurement_theta_max 26.30
_cell_measurement_theta_min 2.26
_cell_volume 1110.08(15)
_computing_cell_refinement 'SAINT (Bruker, 2008)'
_computing_data_collection 'APEX2 (Bruker, 2008)'
_computing_data_reduction 'SAINT (Bruker, 2008)'
_computing_molecular_graphics 'PLATON (Spek, 2009)'
_computing_publication_material 'SHELXL97 (Sheldrick, 2008)'
_computing_structure_refinement 'SHELXL97 (Sheldrick, 2008)'
_computing_structure_solution 'SHELXS97 (Sheldrick, 2008)'
_diffrn_ambient_temperature 295(2)
_diffrn_detector_area_resol_mean 0
_diffrn_measured_fraction_theta_full 0.986
_diffrn_measured_fraction_theta_max 0.986
_diffrn_measurement_device_type 'Bruker APEXII CCD'
_diffrn_measurement_method '\w and \f'
_diffrn_radiation_monochromator graphite
_diffrn_radiation_source 'fine-focus sealed tube'
_diffrn_radiation_type MoK\a
_diffrn_radiation_wavelength 0.71073
_diffrn_reflns_av_R_equivalents 0.0269
_diffrn_reflns_av_sigmaI/netI 0.0495
_diffrn_reflns_limit_h_max 12
_diffrn_reflns_limit_h_min -12
_diffrn_reflns_limit_k_max 9
_diffrn_reflns_limit_k_min -9
_diffrn_reflns_limit_l_max 17
_diffrn_reflns_limit_l_min -17
_diffrn_reflns_number 17011
_diffrn_reflns_theta_full 26.31
_diffrn_reflns_theta_max 26.31
_diffrn_reflns_theta_min 2.26
_diffrn_standards_interval_count 0
_diffrn_standards_interval_time 0
_exptl_absorpt_coefficient_mu 1.986
_exptl_absorpt_correction_T_max 0.6087
_exptl_absorpt_correction_T_min 0.5425
_exptl_absorpt_correction_type multi-scan
_exptl_absorpt_process_details '(SADABS; Sheldrick, 1996)'
_exptl_crystal_colour Yellow
_exptl_crystal_density_diffrn 1.572
_exptl_crystal_density_method 'not measured'
_exptl_crystal_description block
_exptl_crystal_F_000 532
_exptl_crystal_size_max 0.35
_exptl_crystal_size_mid 0.25
_exptl_crystal_size_min 0.25
_refine_diff_density_max 0.853
_refine_diff_density_min -0.432
_refine_ls_abs_structure_details 'Flack (1983), 2093 Friedel pairs'
_refine_ls_abs_structure_Flack 0.022(9)
_refine_ls_extinction_method none
_refine_ls_goodness_of_fit_ref 1.010
_refine_ls_hydrogen_treatment constr
_refine_ls_matrix_type full
_refine_ls_number_parameters 298
_refine_ls_number_reflns 4323
_refine_ls_number_restraints 2
_refine_ls_restrained_S_all 1.009
_refine_ls_R_factor_all 0.0649
_refine_ls_R_factor_gt 0.0436
_refine_ls_shift/su_max 0.000
_refine_ls_shift/su_mean 0.000
_refine_ls_structure_factor_coef Fsqd
_refine_ls_weighting_details 'calc w=1/[\s^2^(Fo^2^)+(0.0621P)^2^+0.3412P] where P=(Fo^2^+2Fc^2^)/3'
_refine_ls_weighting_scheme calc
_refine_ls_wR_factor_gt 0.1047
_refine_ls_wR_factor_ref 0.1162
_reflns_number_gt 3368
_reflns_number_total 4323
_reflns_threshold_expression I>2sigma(I)
_cod_data_source_file hg5374sup1.cif
_cod_data_source_block I
_cod_original_sg_symbol_H-M 'P n'
_cod_database_code 2239008
_cod_database_fobs_code 2239008

loop_
_symmetry_equiv_pos_as_xyz
'x, y, z'
'x+1/2, -y, z+1/2'

loop_
_atom_site_type_symbol
_atom_site_label
_atom_site_fract_x
_atom_site_fract_y
_atom_site_fract_z
_atom_site_U_iso_or_equiv
_atom_site_adp_type
_atom_site_calc_flag
_atom_site_refinement_flags
_atom_site_occupancy
_atom_site_symmetry_multiplicity
C C1 0.0805(4) 0.3950(5) 0.3857(3) 0.0358(8) Uani d . 1 1
C C2 0.0594(5) 0.5284(5) 0.3192(3) 0.0516(11) Uani d . 1 1
H H2 -0.0157 0.5329 0.2669 0.062 Uiso calc R 1 1
C C3 0.1535(5) 0.6512(5) 0.3345(4) 0.0556(11) Uani d . 1 1
H H3 0.1419 0.7411 0.2915 0.067 Uiso calc R 1 1
C C4 0.2643(5) 0.6461(5) 0.4112(3) 0.0516(11) Uani d . 1 1
H H4 0.3264 0.7319 0.4184 0.062 Uiso calc R 1 1
C C5 0.2867(5) 0.5171(5) 0.4783(3) 0.0437(10) Uani d . 1 1
H H5 0.3617 0.5156 0.5309 0.052 Uiso calc R 1 1
C C6 0.1926(4) 0.3890(4) 0.4643(3) 0.0327(8) Uani d . 1 1
C C7 0.1862(4) 0.2356(4) 0.5157(3) 0.0307(7) Uani d . 1 1
C C8 0.0699(4) 0.1549(4) 0.4711(3) 0.0332(8) Uani d . 1 1
C C9 0.0184(4) 0.0034(4) 0.5039(3) 0.0353(8) Uani d . 1 1
H H9 -0.0185 -0.0765 0.4574 0.042 Uiso calc R 1 1
C C10 0.0230(4) -0.0236(4) 0.5997(3) 0.0340(8) Uani d . 1 1
H H10 0.0499 0.0638 0.6432 0.041 Uiso calc R 1 1
C C11 -0.0110(3) -0.1803(5) 0.6424(3) 0.0330(8) Uani d . 1 1
C C12 0.0184(4) -0.3288(4) 0.6024(3) 0.0366(9) Uani d . 1 1
H H12 0.0557 -0.3276 0.5467 0.044 Uiso calc R 1 1
C C13 -0.0058(4) -0.4776(5) 0.6424(3) 0.0445(10) Uani d . 1 1
H H13 0.0152 -0.5753 0.6138 0.053 Uiso calc R 1 1
C C14 -0.0612(5) -0.4832(5) 0.7250(4) 0.0483(11) Uani d . 1 1
H H14 -0.0772 -0.5844 0.7522 0.058 Uiso calc R 1 1
C C15 -0.0924(4) -0.3399(5) 0.7662(3) 0.0462(10) Uani d . 1 1
H H15 -0.1307 -0.3427 0.8214 0.055 Uiso calc R 1 1
C C16 -0.0671(4) -0.1910(5) 0.7261(3) 0.0391(9) Uani d . 1 1
C C17 -0.2379(4) 0.3680(6) 0.4081(3) 0.0478(11) Uani d . 1 1
C C18 -0.2824(5) 0.3030(7) 0.4874(4) 0.0632(13) Uani d . 1 1
H H18 -0.2719 0.1908 0.5016 0.076 Uiso calc R 1 1
C C19 -0.3424(6) 0.4035(10) 0.5456(5) 0.0866(19) Uani d . 1 1
H H19 -0.3735 0.3600 0.5987 0.104 Uiso calc R 1 1
C C20 -0.3552(5) 0.5662(10) 0.5243(6) 0.088(2) Uani d . 1 1
H H20 -0.3955 0.6344 0.5636 0.106 Uiso calc R 1 1
C C21 -0.3106(6) 0.6341(8) 0.4465(6) 0.086(2) Uani d . 1 1
H H21 -0.3205 0.7468 0.4339 0.103 Uiso calc R 1 1
C C22 -0.2511(5) 0.5356(6) 0.3871(5) 0.0660(14) Uani d . 1 1
H H22 -0.2204 0.5803 0.3341 0.079 Uiso calc R 1 1
C C23 0.2995(4) 0.1765(5) 0.5939(3) 0.0380(8) Uani d . 1 1
C C24 0.3438(5) -0.0005(5) 0.5889(4) 0.0540(12) Uani d . 1 1
H H24A 0.3226 -0.0366 0.5203 0.065 Uiso calc R 1 1
H H24B 0.2936 -0.0696 0.6254 0.065 Uiso calc R 1 1
N N1 0.0045(3) 0.2503(4) 0.3896(2) 0.0356(7) Uani d . 1 1
N N2 -0.1036(5) -0.0428(5) 0.7741(3) 0.0598(11) Uani d . 1 1
O O1 -0.1734(3) 0.3120(5) 0.2399(2) 0.0654(9) Uani d . 1 1
O O2 -0.2013(3) 0.0745(4) 0.3449(2) 0.0602(9) Uani d . 1 1
O O3 -0.1280(5) 0.0831(5) 0.7280(4) 0.1015(17) Uani d . 1 1
O O4 -0.1194(10) -0.0537(6) 0.8566(4) 0.171(4) Uani d . 1 1
O O5 0.3599(4) 0.2701(4) 0.6549(3) 0.0840(13) Uani d . 1 1
S S1 -0.16138(10) 0.24019(13) 0.33528(8) 0.0465(3) Uani d . 1 1
Br Br1 0.53169(7) -0.02967(7) 0.64210(6) 0.0930(3) Uani d . 1 1

loop_
_atom_site_aniso_label
_atom_site_aniso_U_11
_atom_site_aniso_U_22
_atom_site_aniso_U_33
_atom_site_aniso_U_12
_atom_site_aniso_U_13
_atom_site_aniso_U_23
C1 0.041(2) 0.0338(19) 0.0347(19) 0.0033(16) 0.0131(16) 0.0055(16)
C2 0.068(3) 0.046(2) 0.041(2) 0.009(2) 0.012(2) 0.0114(19)
C3 0.078(3) 0.035(2) 0.063(3) 0.005(2) 0.035(3) 0.015(2)
C4 0.072(3) 0.031(2) 0.064(3) -0.0046(19) 0.040(3) -0.0004(19)
C5 0.048(2) 0.039(2) 0.050(2) 0.0000(17) 0.0229(19) -0.0033(18)
C6 0.0388(19) 0.0250(18) 0.037(2) 0.0017(15) 0.0154(16) -0.0031(16)
C7 0.0379(19) 0.0241(18) 0.0314(18) 0.0009(15) 0.0103(15) -0.0018(14)
C8 0.0386(19) 0.0281(19) 0.0337(18) 0.0002(15) 0.0094(15) -0.0067(15)
C9 0.038(2) 0.028(2) 0.039(2) -0.0018(15) 0.0053(16) -0.0013(15)
C10 0.0364(19) 0.0233(17) 0.043(2) 0.0005(15) 0.0108(17) -0.0048(15)
C11 0.0287(17) 0.033(2) 0.038(2) -0.0034(14) 0.0090(16) 0.0015(16)
C12 0.0358(19) 0.033(2) 0.044(2) 0.0006(16) 0.0136(17) -0.0053(16)
C13 0.050(3) 0.029(2) 0.057(3) 0.0020(16) 0.017(2) -0.0053(19)
C14 0.057(3) 0.031(2) 0.059(3) -0.0047(18) 0.016(2) 0.0098(19)
C15 0.052(2) 0.043(2) 0.049(2) 0.000(2) 0.0239(19) 0.008(2)
C16 0.045(2) 0.0307(19) 0.044(2) 0.0013(17) 0.0143(18) -0.0052(17)
C17 0.032(2) 0.050(3) 0.057(3) -0.0010(17) 0.0001(19) -0.008(2)
C18 0.052(3) 0.069(3) 0.069(3) 0.001(2) 0.015(2) -0.012(3)
C19 0.059(3) 0.102(5) 0.105(5) -0.008(3) 0.032(3) -0.036(4)
C20 0.042(3) 0.101(6) 0.123(6) 0.002(3) 0.021(3) -0.049(4)
C21 0.056(3) 0.064(4) 0.128(6) 0.010(3) 0.001(4) -0.033(4)
C22 0.045(3) 0.055(3) 0.092(4) 0.008(2) 0.004(3) -0.009(3)
C23 0.045(2) 0.030(2) 0.035(2) -0.0002(17) 0.0018(17) -0.0032(16)
C24 0.057(3) 0.039(2) 0.056(3) 0.0065(19) -0.009(2) 0.001(2)
N1 0.0380(16) 0.0322(16) 0.0351(16) 0.0039(13) 0.0050(13) 0.0071(13)
N2 0.090(3) 0.039(2) 0.060(3) 0.0112(19) 0.038(2) -0.0005(19)
O1 0.072(2) 0.073(2) 0.0417(17) 0.0108(18) -0.0076(15) 0.0061(15)
O2 0.0532(18) 0.0504(19) 0.068(2) -0.0068(14) -0.0050(16) -0.0124(15)
O3 0.160(5) 0.047(2) 0.127(4) 0.025(2) 0.097(4) 0.008(2)
O4 0.381(12) 0.081(3) 0.095(4) 0.049(5) 0.149(6) 0.003(3)
O5 0.090(3) 0.051(2) 0.084(3) 0.0122(18) -0.037(2) -0.0277(19)
S1 0.0421(5) 0.0469(6) 0.0439(5) 0.0024(5) -0.0046(4) -0.0057(5)
Br1 0.0538(3) 0.0647(3) 0.1580(7) 0.0143(3) 0.0183(3) -0.0032(4)

loop_
_atom_type_symbol
_atom_type_description
_atom_type_scat_dispersion_real
_atom_type_scat_dispersion_imag
_atom_type_scat_source
C C 0.0033 0.0016 'International Tables Vol C Tables 4.2.6.8 and 6.1.1.4'
H H 0.0000 0.0000 'International Tables Vol C Tables 4.2.6.8 and 6.1.1.4'
N N 0.0061 0.0033 'International Tables Vol C Tables 4.2.6.8 and 6.1.1.4'
O O 0.0106 0.0060 'International Tables Vol C Tables 4.2.6.8 and 6.1.1.4'
S S 0.1246 0.1234 'International Tables Vol C Tables 4.2.6.8 and 6.1.1.4'
Br Br -0.2901 2.4595 'International Tables Vol C Tables 4.2.6.8 and 6.1.1.4'

loop_
_geom_angle_atom_site_label_1
_geom_angle_atom_site_label_2
_geom_angle_atom_site_label_3
_geom_angle
C6 C1 C2 121.2(4)
C6 C1 N1 107.7(3)
C2 C1 N1 131.1(4)
C3 C2 C1 117.3(4)
C3 C2 H2 121.3
C1 C2 H2 121.3
C2 C3 C4 121.9(4)
C2 C3 H3 119.0
C4 C3 H3 119.0
C3 C4 C5 121.9(4)
C3 C4 H4 119.0
C5 C4 H4 119.0
C4 C5 C6 117.5(4)
C4 C5 H5 121.3
C6 C5 H5 121.3
C1 C6 C5 120.1(4)
C1 C6 C7 107.2(3)
C5 C6 C7 132.6(4)
C8 C7 C6 108.5(3)
C8 C7 C23 129.2(3)
C6 C7 C23 121.8(3)
C7 C8 N1 107.9(3)
C7 C8 C9 126.8(3)
N1 C8 C9 125.2(3)
C10 C9 C8 121.0(3)
C10 C9 H9 119.5
C8 C9 H9 119.5
C9 C10 C11 125.5(3)
C9 C10 H10 117.3
C11 C10 H10 117.3
C12 C11 C16 116.1(3)
C12 C11 C10 119.8(3)
C16 C11 C10 124.0(3)
C13 C12 C11 121.9(4)
C13 C12 H12 119.0
C11 C12 H12 119.0
C12 C13 C14 120.3(4)
C12 C13 H13 119.8
C14 C13 H13 119.8
C15 C14 C13 119.6(4)
C15 C14 H14 120.2
C13 C14 H14 120.2
C14 C15 C16 119.8(4)
C14 C15 H15 120.1
C16 C15 H15 120.1
C15 C16 C11 122.3(3)
C15 C16 N2 116.7(4)
C11 C16 N2 121.1(3)
C18 C17 C22 120.4(5)
C18 C17 S1 119.9(4)
C22 C17 S1 119.6(4)
C19 C18 C17 120.3(6)
C19 C18 H18 119.9
C17 C18 H18 119.9
C20 C19 C18 118.8(7)
C20 C19 H19 120.6
C18 C19 H19 120.6
C19 C20 C21 122.0(6)
C19 C20 H20 119.0
C21 C20 H20 119.0
C20 C21 C22 120.0(6)
C20 C21 H21 120.0
C22 C21 H21 120.0
C21 C22 C17 118.4(6)
C21 C22 H22 120.8
C17 C22 H22 120.8
O5 C23 C7 120.4(4)
O5 C23 C24 121.4(4)
C7 C23 C24 117.9(3)
C23 C24 Br1 112.6(3)
C23 C24 H24A 109.1
Br1 C24 H24A 109.1
C23 C24 H24B 109.1
Br1 C24 H24B 109.1
H24A C24 H24B 107.8
C8 N1 C1 108.6(3)
C8 N1 S1 125.4(2)
C1 N1 S1 121.7(2)
O4 N2 O3 121.1(4)
O4 N2 C16 118.5(4)
O3 N2 C16 120.1(4)
O2 S1 O1 120.4(2)
O2 S1 N1 106.46(17)
O1 S1 N1 105.34(19)
O2 S1 C17 109.5(2)
O1 S1 C17 109.5(2)
N1 S1 C17 104.24(17)

loop_
_geom_bond_atom_site_label_1
_geom_bond_atom_site_label_2
_geom_bond_distance
C1 C6 1.392(5)
C1 C2 1.403(6)
C1 N1 1.412(5)
C2 C3 1.364(7)
C2 H2 0.9300
C3 C4 1.368(7)
C3 H3 0.9300
C4 C5 1.381(6)
C4 H4 0.9300
C5 C6 1.396(6)
C5 H5 0.9300
C6 C7 1.439(5)
C7 C8 1.373(5)
C7 C23 1.475(5)
C8 N1 1.406(5)
C8 C9 1.445(5)
C9 C10 1.332(5)
C9 H9 0.9300
C10 C11 1.472(5)
C10 H10 0.9300
C11 C12 1.383(5)
C11 C16 1.400(5)
C12 C13 1.370(5)
C12 H12 0.9300
C13 C14 1.380(6)
C13 H13 0.9300
C14 C15 1.361(6)
C14 H14 0.9300
C15 C16 1.374(6)
C15 H15 0.9300
C16 N2 1.457(5)
C17 C18 1.379(7)
C17 C22 1.387(7)
C17 S1 1.742(4)
C18 C19 1.378(8)
C18 H18 0.9300
C19 C20 1.349(11)
C19 H19 0.9300
C20 C21 1.370(10)
C20 H20 0.9300
C21 C22 1.378(8)
C21 H21 0.9300
C22 H22 0.9300
C23 O5 1.197(5)
C23 C24 1.508(5)
C24 Br1 1.907(5)
C24 H24A 0.9700
C24 H24B 0.9700
N1 S1 1.692(3)
N2 O4 1.188(6)
N2 O3 1.198(5)
O1 S1 1.420(3)
O2 S1 1.416(3)

loop_
_geom_hbond_atom_site_label_D
_geom_hbond_atom_site_label_H
_geom_hbond_atom_site_label_A
_geom_hbond_site_symmetry_A
_geom_hbond_distance_DH
_geom_hbond_distance_HA
_geom_hbond_distance_DA
_geom_hbond_angle_DHA
_geom_hbond_publ_flag
C2 H2 O5 2_464 0.93 2.38 3.147(5) 139.4 y
C2 H2 O1 . 0.93 2.38 2.957(6) 120.2 n
C9 H9 O2 . 0.93 2.47 2.827(5) 103.0 n
C10 H10 O3 . 0.93 2.37 2.730(5) 102.8 n

loop_
_geom_torsion_atom_site_label_1
_geom_torsion_atom_site_label_2
_geom_torsion_atom_site_label_3
_geom_torsion_atom_site_label_4
_geom_torsion
C6 C1 C2 C3 0.4(6)
N1 C1 C2 C3 -179.1(4)
C1 C2 C3 C4 0.0(7)
C2 C3 C4 C5 -0.7(7)
C3 C4 C5 C6 1.0(6)
C2 C1 C6 C5 0.0(6)
N1 C1 C6 C5 179.6(3)
C2 C1 C6 C7 -178.3(4)
N1 C1 C6 C7 1.3(4)
C4 C5 C6 C1 -0.7(5)
C4 C5 C6 C7 177.1(4)
C1 C6 C7 C8 -2.4(4)
C5 C6 C7 C8 179.6(4)
C1 C6 C7 C23 170.6(3)
C5 C6 C7 C23 -7.4(6)
C6 C7 C8 N1 2.4(4)
C23 C7 C8 N1 -169.8(4)
C6 C7 C8 C9 -174.6(3)
C23 C7 C8 C9 13.2(6)
C7 C8 C9 C10 41.5(6)
N1 C8 C9 C10 -135.1(4)
C8 C9 C10 C11 -172.1(4)
C9 C10 C11 C12 34.8(6)
C9 C10 C11 C16 -148.3(4)
C16 C11 C12 C13 -0.1(5)
C10 C11 C12 C13 177.0(4)
C11 C12 C13 C14 0.1(6)
C12 C13 C14 C15 0.3(7)
C13 C14 C15 C16 -0.7(7)
C14 C15 C16 C11 0.8(6)
C14 C15 C16 N2 179.8(4)
C12 C11 C16 C15 -0.3(6)
C10 C11 C16 C15 -177.3(4)
C12 C11 C16 N2 -179.4(4)
C10 C11 C16 N2 3.7(6)
C22 C17 C18 C19 1.1(7)
S1 C17 C18 C19 179.6(4)
C17 C18 C19 C20 -0.8(8)
C18 C19 C20 C21 0.1(9)
C19 C20 C21 C22 0.3(9)
C20 C21 C22 C17 0.0(8)
C18 C17 C22 C21 -0.7(7)
S1 C17 C22 C21 -179.3(4)
C8 C7 C23 O5 -146.1(4)
C6 C7 C23 O5 42.6(6)
C8 C7 C23 C24 39.2(6)
C6 C7 C23 C24 -132.1(4)
O5 C23 C24 Br1 -25.8(6)
C7 C23 C24 Br1 148.9(3)
C7 C8 N1 C1 -1.6(4)
C9 C8 N1 C1 175.4(3)
C7 C8 N1 S1 -158.3(3)
C9 C8 N1 S1 18.7(5)
C6 C1 N1 C8 0.2(4)
C2 C1 N1 C8 179.7(4)
C6 C1 N1 S1 157.9(2)
C2 C1 N1 S1 -22.6(6)
C15 C16 N2 O4 19.0(8)
C11 C16 N2 O4 -162.0(7)
C15 C16 N2 O3 -154.8(5)
C11 C16 N2 O3 24.3(7)
C8 N1 S1 O2 -32.0(3)
C1 N1 S1 O2 174.2(3)
C8 N1 S1 O1 -160.9(3)
C1 N1 S1 O1 45.2(3)
C8 N1 S1 C17 83.8(3)
C1 N1 S1 C17 -70.1(3)
C18 C17 S1 O2 22.6(4)
C22 C17 S1 O2 -158.8(3)
C18 C17 S1 O1 156.7(4)
C22 C17 S1 O1 -24.7(4)
C18 C17 S1 N1 -91.0(4)
C22 C17 S1 N1 87.6(4)
